data_1010088
loop_
_publ_author_name
'Hendricks, S B'
'Pauling, L'

_publ_section_title
;
The Crystal Structures of Sodium and Potassium Trinitrides and
Potassium Cyanate and the Nature of the Trinitride Group
;
_journal_coden_ASTM JACSAT
_journal_name_full 'Journal of the American Chemical Society'
_journal_page_first 2904
_journal_page_last 2920
_journal_paper_doi 10.1021/ja01689a008
_journal_volume 47
_journal_year 1925
_chemical_formula_structural 'NA N3'
_chemical_formula_sum 'N3 Na'
_chemical_name_systematic 'Sodium azide'
_space_group_IT_number 166
_symmetry_cell_setting trigonal
_symmetry_space_group_name_Hall '-P 3* 2'
_symmetry_space_group_name_H-M 'R -3 m :R'
_cell_angle_alpha 38.72
_cell_angle_beta 38.72
_cell_angle_gamma 38.72
_cell_formula_units_Z 1
_cell_length_a 5.481
_cell_length_b 5.481
_cell_length_c 5.481
_cell_volume 57.9
_exptl_crystal_density_meas 1.85
_cod_original_sg_symbol_H-M 'R -3 m R'
_cod_database_code 1010088

loop_
_symmetry_equiv_pos_as_xyz
x,y,z
y,x,z
y,z,x
x,z,y
z,x,y
z,y,x
-x,-y,-z
-y,-x,-z
-y,-z,-x
-x,-z,-y
-z,-x,-y
-z,-y,-x

loop_
_atom_site_label
_atom_site_type_symbol
_atom_site_symmetry_multiplicity
_atom_site_Wyckoff_symbol
_atom_site_fract_x
_atom_site_fract_y
_atom_site_fract_z
_atom_site_occupancy
_atom_site_attached_hydrogens
_atom_site_calc_flag
Na1 Na1+ 1 a 0. 0. 0. 1. 0 d
N1 N1+ 1 b 0.5 0.5 0.5 1. 0 d
N2 N1- 2 c 0.423 0.423 0.423 1. 0 d

loop_
_atom_type_symbol
_atom_type_oxidation_number
Na1+ 1.000
N1+ 1.000
N1- -1.000
